data_7050067
loop_
_publ_author_name
'Kov\'acs, Attila'
'Nemcsok, D\'enes'
'Pokol, Gy\"orgy'
'M\'esz\'aros Sz\'ecs\'enyi, Katalin'
'Leovac, Vukadin M.'
'Ja\'cimovi\'c, \<Zeljko K.'
'Radosavljevi\'c Evans, Ivana'
'Howard, Judith A. K.'
'Tomi\'c, Zoran D.'
'Giester, Gerald'

_publ_section_title
;
 Structural, spectroscopic and computational studies of the HgL2Cl2
 complex (L = 3,5-dimethyl-1-thiocarboxamide pyrazole) and the crystal
 structure of L
;
_journal_issue 6
_journal_name_full 'New Journal of Chemistry'
_journal_page_first 833
_journal_paper_doi 10.1039/b416816j
_journal_volume 29
_journal_year 2005
_chemical_compound_source
;
?
;
_chemical_formula_moiety ' C12 H18 Cl2 Hg1 N6 S2 '
_chemical_formula_sum 'C12 H18 Cl2 Hg N6 S2'
_chemical_formula_weight 581.94
_chemical_name_systematic
;
?
;
_space_group_IT_number 2
_symmetry_cell_setting triclinic
_symmetry_space_group_name_Hall '-P 1'
_symmetry_space_group_name_H-M 'P -1'
_atom_sites_solution_hydrogens geom
_atom_sites_solution_primary direct
_audit_creation_date 04-05-08
_audit_creation_method CRYSTALS_ver_12-03-99
_cell_angle_alpha 82.063(3)
_cell_angle_beta 80.698(3)
_cell_angle_gamma 83.015(3)
_cell_formula_units_Z 2
_cell_length_a 8.8204(15)
_cell_length_b 9.9196(16)
_cell_length_c 11.1329(18)
_cell_measurement_reflns_used 9340
_cell_measurement_temperature 120
_cell_measurement_theta_max 61.970
_cell_measurement_theta_min 5.250
_cell_volume 947.1(3)
_computing_cell_refinement
;
SAINT (Siemens ,1995)
;
_computing_data_collection
;
SMART (Siemens, 1993)
;
_computing_data_reduction
;
SAINT (Siemens ,1995)
;
_computing_molecular_graphics
;
ATOMS (Shape Software, 2000.)
;
_computing_publication_material
;
CRYSTALS
;
_computing_structure_refinement
;
CRYSTALS (Betteridge et al., 2003)
;
_computing_structure_solution
;
SIR92 (Altomare et al, 1994)
;
_diffrn_ambient_temperature 120
_diffrn_measured_fraction_theta_full 0.996
_diffrn_measured_fraction_theta_max 0.919
_diffrn_measurement_device_type
;
Bruker SMART
;
_diffrn_measurement_method \w
_diffrn_radiation_monochromator graphite
_diffrn_radiation_type 'Mo K\a'
_diffrn_radiation_wavelength 0.71073
_diffrn_reflns_av_R_equivalents 0.03
_diffrn_reflns_limit_h_max 12
_diffrn_reflns_limit_h_min -12
_diffrn_reflns_limit_k_max 13
_diffrn_reflns_limit_k_min -14
_diffrn_reflns_limit_l_max 15
_diffrn_reflns_limit_l_min -15
_diffrn_reflns_number 12512
_diffrn_reflns_theta_full 27.577
_diffrn_reflns_theta_max 30.985
_diffrn_reflns_theta_min 1.867
_diffrn_standards_decay_% 0.00
_diffrn_standards_interval_count 0
_diffrn_standards_interval_time 0
_diffrn_standards_number 0
_exptl_absorpt_coefficient_mu 8.634
_exptl_absorpt_correction_T_max 1.000
_exptl_absorpt_correction_T_min 0.582
_exptl_absorpt_correction_type multi-scan
_exptl_absorpt_process_details
;
SADABS (Siemens, 1996)
;
_exptl_crystal_colour ' colourless '
_exptl_crystal_density_diffrn 2.040
_exptl_crystal_description ' prism '
_exptl_crystal_F_000 556
_exptl_crystal_size_max 0.30
_exptl_crystal_size_mid 0.08
_exptl_crystal_size_min 0.04
_refine_diff_density_max 2.09
_refine_diff_density_min -1.93
_refine_ls_extinction_method None
_refine_ls_goodness_of_fit_ref 1.0027
_refine_ls_hydrogen_treatment noref
_refine_ls_matrix_type full
_refine_ls_number_parameters 208
_refine_ls_number_reflns 5171
_refine_ls_number_restraints 0
_refine_ls_R_factor_all 0.0292
_refine_ls_R_factor_gt 0.0268
_refine_ls_shift/su_max 0.004173
_refine_ls_structure_factor_coef Fsqd
_refine_ls_weighting_details
;
Method,Chebychev polynomial, (Watkin, 1994, Prince, 1982)
[weight] = 1.0/[A~0~*T~0~(x)+A~1~*T~1~(x) ... +A~n-1~]*T~n-1~(x)]
where A~i~ are the Chebychev coefficients listed below and x= Fcalc/Fmax
Method = Robust Weighting (Prince, 1982)
W = [weight] * [1-(deltaF/6*sigmaF)^2^]^2^
A~i~ are:
4.34 5.89 2.32
;
_refine_ls_weighting_scheme calc
_refine_ls_wR_factor_all 0.0696
_refine_ls_wR_factor_gt 0.0694
_refine_ls_wR_factor_ref 0.0694
_reflns_limit_h_max 12
_reflns_limit_h_min -12
_reflns_limit_k_max 14
_reflns_limit_k_min -14
_reflns_limit_l_max 15
_reflns_limit_l_min 0
_reflns_number_gt 5171
_reflns_number_total 5533
_reflns_threshold_expression I>2.00u(I)
_cod_data_source_file b416816j.txt
_cod_data_source_block CRYSTALS_cif
_cod_depositor_comments
;
The following automatic conversions were performed:
'_symmetry_cell_setting' value 'Triclinic' changed to 'triclinic'
according to '/home/saulius/struct/CIF-dictionaries/cif_core.dic'
dictionary named 'cif_core.dic' version 2.4.1 from 2010-06-29.

Automatic conversion script
Id: cif_fix_enum 1527 2010-12-29 10:47:43Z saulius 
;
_cod_original_sg_symbol_H-M 'P -1 '
_cod_original_formula_sum ' C12 H18 Cl2 Hg1 N6 S2 '
_cod_database_code 7050067

loop_
_symmetry_equiv_pos_as_xyz
x,y,z
-x,-y,-z

loop_
_atom_site_label
_atom_site_type_symbol
_atom_site_fract_x
_atom_site_fract_y
_atom_site_fract_z
_atom_site_U_iso_or_equiv
_atom_site_occupancy
_atom_site_adp_type
_atom_site_refinement_flags_posn
_atom_site_refinement_flags_adp
_atom_site_refinement_flags_occupancy
_atom_site_disorder_assembly
_atom_site_disorder_group
_atom_site_attached_hydrogens
Hg1 Hg 0.254189(10) 0.410661(9) 1.111725(8) 0.0166 1.0000 Uani . . . . . .
Cl1 Cl 0.35165(7) 0.63807(7) 1.04543(6) 0.0179 1.0000 Uani . . . . . .
S1 S 0.31733(8) 0.32947(8) 1.32961(6) 0.0205 1.0000 Uani . . . . . .
C1 C 0.7369(3) 0.3261(3) 1.5596(2) 0.0201 1.0000 Uani . . . . . .
C2 C 0.5958(4) 0.3100(3) 1.6416(3) 0.0220 1.0000 Uani . . . . . .
C3 C 0.4813(3) 0.3172(3) 1.5712(2) 0.0191 1.0000 Uani . . . . . .
C4 C 0.5007(3) 0.3563(3) 1.3379(2) 0.0164 1.0000 Uani . . . . . .
C5 C 0.8956(4) 0.3288(3) 1.5891(3) 0.0268 1.0000 Uani . . . . . .
C6 C 0.3131(3) 0.3081(3) 1.6124(3) 0.0229 1.0000 Uani . . . . . .
N1 N 0.5557(3) 0.3348(2) 1.4500(2) 0.0164 1.0000 Uani . . . . . .
N2 N 0.7134(3) 0.3404(3) 1.4449(2) 0.0201 1.0000 Uani . . . . . .
N3 N 0.6026(3) 0.3945(3) 1.2434(2) 0.0198 1.0000 Uani . . . . . .
S11 S 0.30770(8) 0.22774(8) 0.97436(7) 0.0208 1.0000 Uani . . . . . .
C11 C 0.0205(4) -0.0145(3) 0.7564(3) 0.0237 1.0000 Uani . . . . . .
C12 C 0.1800(4) -0.0641(3) 0.7399(3) 0.0250 1.0000 Uani . . . . . .
C13 C 0.2502(4) 0.0013(3) 0.8122(3) 0.0216 1.0000 Uani . . . . . .
C14 C 0.1343(3) 0.1847(3) 0.9489(3) 0.0178 1.0000 Uani . . . . . .
C15 C -0.1038(5) -0.0547(4) 0.6975(4) 0.0357 1.0000 Uani . . . . . .
C16 C 0.4151(4) -0.0206(4) 0.8320(4) 0.0326 1.0000 Uani . . . . . .
N11 N 0.1335(3) 0.0878(3) 0.8697(2) 0.0170 1.0000 Uani . . . . . .
N12 N -0.0080(3) 0.0760(3) 0.8359(2) 0.0217 1.0000 Uani . . . . . .
N13 N -0.0011(3) 0.2392(3) 0.9940(2) 0.0199 1.0000 Uani . . . . . .
Cl11 Cl -0.03282(7) 0.45983(7) 1.18196(6) 0.0218 1.0000 Uani . . . . . .
H1 H 0.8961(4) 0.4070(3) 1.6371(3) 0.0352 1.0000 Uiso R . . . . .
H2 H 0.9275(4) 0.2412(3) 1.6387(3) 0.0352 1.0000 Uiso R . . . . .
H3 H 0.9700(4) 0.3412(3) 1.5113(3) 0.0352 1.0000 Uiso R . . . . .
H4 H 0.2806(3) 0.2284(3) 1.5793(3) 0.0282 1.0000 Uiso R . . . . .
H5 H 0.2535(3) 0.3941(3) 1.5802(3) 0.0282 1.0000 Uiso R . . . . .
H6 H 0.2916(3) 0.2948(3) 1.7036(3) 0.0282 1.0000 Uiso R . . . . .
H7 H 0.5726(3) 0.4123(3) 1.1590(2) 0.0254 1.0000 Uiso R . . . . .
H8 H 0.7103(3) 0.4062(3) 1.2549(2) 0.0254 1.0000 Uiso R . . . . .
H9 H 0.4330(4) 0.0418(4) 0.8910(4) 0.0385 1.0000 Uiso R . . . . .
H11 H -0.0603(5) -0.1233(4) 0.6398(4) 0.0456 1.0000 Uiso R . . . . .
H12 H -0.1533(5) 0.0284(4) 0.6500(4) 0.0456 1.0000 Uiso R . . . . .
H13 H -0.1844(5) -0.0949(4) 0.7616(4) 0.0456 1.0000 Uiso R . . . . .
H14 H 0.5837(4) 0.2968(3) 1.7336(3) 0.0276 1.0000 Uiso R . . . . .
H15 H 0.4416(4) -0.1179(4) 0.8669(4) 0.0385 1.0000 Uiso R . . . . .
H16 H 0.4842(4) -0.0003(4) 0.7524(4) 0.0385 1.0000 Uiso R . . . . .
H17 H -0.0089(3) 0.3109(3) 1.0507(2) 0.0235 1.0000 Uiso R . . . . .
H18 H -0.0962(3) 0.2120(3) 0.9705(2) 0.0235 1.0000 Uiso R . . . . .
H19 H 0.2308(4) -0.1332(3) 0.6836(3) 0.0305 1.0000 Uiso R . . . . .

loop_
_atom_site_aniso_label
_atom_site_aniso_U_11
_atom_site_aniso_U_22
_atom_site_aniso_U_33
_atom_site_aniso_U_23
_atom_site_aniso_U_13
_atom_site_aniso_U_12
Hg1 0.01526(7) 0.01973(7) 0.01612(7) -0.00610(4) -0.00305(4) -0.00201(4)
Cl1 0.0166(2) 0.0218(3) 0.0165(3) -0.0056(2) -0.0024(2) -0.0029(2)
S1 0.0187(3) 0.0294(3) 0.0153(3) -0.0031(2) -0.0044(2) -0.0071(2)
C1 0.0272(13) 0.0183(11) 0.0167(11) -0.0037(9) -0.0086(10) -0.0006(9)
C2 0.0261(13) 0.0235(13) 0.0180(12) -0.0037(9) -0.0073(10) -0.0024(10)
C3 0.0260(12) 0.0191(11) 0.0123(10) -0.0026(8) -0.0024(9) -0.0024(10)
C4 0.0187(11) 0.0177(11) 0.0139(11) -0.0063(8) -0.0035(9) -0.0003(8)
C5 0.0276(14) 0.0270(14) 0.0294(15) -0.0043(11) -0.0157(12) -0.0009(11)
C6 0.0245(12) 0.0297(14) 0.0150(11) -0.0063(9) 0.0016(9) -0.0072(10)
N1 0.0174(9) 0.0205(10) 0.0125(9) -0.0048(7) -0.0033(7) -0.0025(8)
N2 0.0195(10) 0.0222(11) 0.0197(11) -0.0058(8) -0.0041(8) -0.0014(8)
N3 0.0186(10) 0.0300(12) 0.0131(9) -0.0067(8) -0.0039(8) -0.0047(8)
S11 0.0153(3) 0.0267(3) 0.0229(3) -0.0126(2) -0.0046(2) 0.0011(2)
C11 0.0340(15) 0.0189(12) 0.0218(13) -0.0031(9) -0.0108(11) -0.0076(10)
C12 0.0315(14) 0.0198(12) 0.0259(14) -0.0087(10) -0.0058(12) -0.0027(10)
C13 0.0263(13) 0.0158(11) 0.0229(12) -0.0059(9) -0.0034(10) 0.0016(10)
C14 0.0179(12) 0.0198(11) 0.0167(11) -0.0024(9) -0.0050(9) -0.0024(9)
C15 0.0426(19) 0.0381(18) 0.0342(17) -0.0103(14) -0.0149(15) -0.0153(15)
C16 0.0242(15) 0.0294(16) 0.047(2) -0.0192(14) -0.0073(14) 0.0056(12)
N11 0.0176(10) 0.0192(10) 0.0161(10) -0.0044(8) -0.0052(8) -0.0031(8)
N12 0.0229(11) 0.0233(11) 0.0219(11) -0.0036(9) -0.0095(9) -0.0050(9)
N13 0.0169(10) 0.0225(10) 0.0214(11) -0.0051(8) -0.0044(8) -0.0010(8)
Cl11 0.0157(3) 0.0274(3) 0.0228(3) -0.0092(2) 0.0014(2) -0.0028(2)

loop_
_atom_type_symbol
_atom_type_scat_dispersion_real
_atom_type_scat_dispersion_imag
_atom_type_scat_Cromer_Mann_a1
_atom_type_scat_Cromer_Mann_b1
_atom_type_scat_Cromer_Mann_a2
_atom_type_scat_Cromer_Mann_b2
_atom_type_scat_Cromer_Mann_a3
_atom_type_scat_Cromer_Mann_b3
_atom_type_scat_Cromer_Mann_a4
_atom_type_scat_Cromer_Mann_b4
_atom_type_scat_Cromer_Mann_c
_atom_type_scat_source
'C ' 0.0033 0.0016 2.3100 20.8439 1.0200 10.2075 1.5886 0.5687 0.8650 51.6512 0.2156 International_Tables_Vol_IV_Table_2.2B
'H ' 0.0000 0.0000 0.4930 10.5109 0.3229 26.1257 0.1402 3.1424 0.0408 57.7998 0.0030 International_Tables_Vol_IV_Table_2.2B
'N ' 0.0061 0.0033 12.2126 0.0057 3.1322 9.8933 2.0125 28.9975 1.1663 0.5826 -11.5290 International_Tables_Vol_IV_Table_2.2B
'S ' 0.1246 0.1234 6.9053 1.4679 5.2034 22.2151 1.4379 0.2536 1.5863 56.1720 0.8669 International_Tables_Vol_IV_Table_2.2B
'Cl ' 0.1484 0.1585 11.4604 0.0104 7.1964 1.1662 6.2556 18.5194 1.6455 47.7784 -9.5574 International_Tables_Vol_IV_Table_2.2B
'Hg ' -2.3894 9.2266 20.6809 0.5450 19.0417 8.4484 21.6575 1.5729 5.9676 38.3246 12.6089 International_Tables_Vol_IV_Table_2.2B

loop_
_geom_angle_atom_site_label_1
_geom_angle_site_symmetry_1
_geom_angle_atom_site_label_2
_geom_angle_site_symmetry_2
_geom_angle_atom_site_label_3
_geom_angle_site_symmetry_3
_geom_angle
_geom_angle_publ_flag
Cl1 . Hg1 . S1 . 107.75(2) yes
Cl1 . Hg1 . S11 . 120.97(2) yes
S1 . Hg1 . S11 . 113.43(3) yes
Cl1 . Hg1 . Cl11 . 105.58(3) yes
S1 . Hg1 . Cl11 . 94.14(3) yes
S11 . Hg1 . Cl11 . 111.44(2) yes
Hg1 . S1 . C4 . 110.06(9) yes
C2 . C1 . C5 . 128.9(3) yes
C2 . C1 . N2 . 111.1(3) yes
C5 . C1 . N2 . 120.0(3) yes
C1 . C2 . C3 . 107.1(3) yes
C1 . C2 . H14 . 126.227 no
C3 . C2 . H14 . 126.677 no
C2 . C3 . C6 . 128.2(3) yes
C2 . C3 . N1 . 105.0(2) yes
C6 . C3 . N1 . 126.7(2) yes
S1 . C4 . N1 . 120.5(2) yes
S1 . C4 . N3 . 124.7(2) yes
N1 . C4 . N3 . 114.7(2) yes
C1 . C5 . H1 . 109.240 no
C1 . C5 . H2 . 109.888 no
H1 . C5 . H2 . 109.398 no
C1 . C5 . H3 . 109.578 no
H1 . C5 . H3 . 109.208 no
H2 . C5 . H3 . 109.512 no
C3 . C6 . H4 . 109.279 no
C3 . C6 . H5 . 109.406 no
H4 . C6 . H5 . 108.993 no
C3 . C6 . H6 . 109.924 no
H4 . C6 . H6 . 109.345 no
H5 . C6 . H6 . 109.875 no
C3 . N1 . C4 . 132.4(2) yes
C3 . N1 . N2 . 111.5(2) yes
C4 . N1 . N2 . 115.9(2) yes
N1 . N2 . C1 . 105.2(2) yes
C4 . N3 . H7 . 119.937 no
C4 . N3 . H8 . 120.432 no
H7 . N3 . H8 . 119.631 no
Hg1 . S11 . C14 . 108.02(10) yes
C12 . C11 . C15 . 127.6(3) yes
C12 . C11 . N12 . 110.7(3) yes
C15 . C11 . N12 . 121.7(3) yes
C11 . C12 . C13 . 107.1(3) yes
C11 . C12 . H19 . 125.960 no
C13 . C12 . H19 . 126.885 no
C12 . C13 . C16 . 127.7(3) yes
C12 . C13 . N11 . 105.3(3) yes
C16 . C13 . N11 . 126.9(3) yes
S11 . C14 . N11 . 119.1(2) yes
S11 . C14 . N13 . 125.5(2) yes
N11 . C14 . N13 . 115.4(2) yes
C11 . C15 . H11 . 110.231 no
C11 . C15 . H12 . 109.549 no
H11 . C15 . H12 . 108.869 no
C11 . C15 . H13 . 109.793 no
H11 . C15 . H13 . 109.544 no
H12 . C15 . H13 . 108.828 no
C13 . C16 . H9 . 109.677 no
C13 . C16 . H15 . 110.190 no
H9 . C16 . H15 . 108.808 no
C13 . C16 . H16 . 110.102 no
H9 . C16 . H16 . 108.985 no
H15 . C16 . H16 . 109.050 no
C14 . N11 . C13 . 132.4(2) yes
C14 . N11 . N12 . 115.9(2) yes
C13 . N11 . N12 . 111.6(2) yes
N11 . N12 . C11 . 105.3(3) yes
C14 . N13 . H17 . 119.647 no
C14 . N13 . H18 . 120.206 no
H17 . N13 . H18 . 120.122 no

loop_
_geom_bond_atom_site_label_1
_geom_bond_site_symmetry_1
_geom_bond_atom_site_label_2
_geom_bond_site_symmetry_2
_geom_bond_distance
_geom_bond_publ_flag
Hg1 . Cl1 . 2.4858(7) yes
Hg1 . S1 . 2.5750(8) yes
Hg1 . S11 . 2.4857(8) yes
Hg1 . Cl11 . 2.5344(8) yes
S1 . C4 . 1.690(3) yes
C1 . C2 . 1.431(4) yes
C1 . C5 . 1.493(4) yes
C1 . N2 . 1.312(4) yes
C2 . C3 . 1.365(4) yes
C2 . H14 . 1.005 no
C3 . C6 . 1.490(4) yes
C3 . N1 . 1.399(3) yes
C4 . N1 . 1.391(3) yes
C4 . N3 . 1.314(3) yes
C5 . H1 . 1.002 no
C5 . H2 . 0.999 no
C5 . H3 . 1.001 no
C6 . H4 . 1.006 no
C6 . H5 . 1.000 no
C6 . H6 . 0.995 no
N1 . N2 . 1.391(3) yes
N3 . H7 . 1.003 no
N3 . H8 . 1.000 no
S11 . C14 . 1.713(3) yes
C11 . C12 . 1.424(5) yes
C11 . C15 . 1.485(4) yes
C11 . N12 . 1.321(4) yes
C12 . C13 . 1.363(4) yes
C12 . H19 . 1.009 no
C13 . C16 . 1.491(4) yes
C13 . N11 . 1.389(4) yes
C14 . N11 . 1.392(4) yes
C14 . N13 . 1.302(4) yes
C15 . H11 . 0.999 no
C15 . H12 . 1.008 no
C15 . H13 . 1.000 no
C16 . H9 . 1.005 no
C16 . H15 . 1.004 no
C16 . H16 . 1.002 no
N11 . N12 . 1.383(3) yes
N13 . H17 . 1.003 no
N13 . H18 . 0.995 no
